data_1502055
loop_
_publ_author_name
'Brown, Michael J.'
'Clarkson, Guy J.'
'Inglis, Graham G.'
'Shipman, Michael'

_publ_section_title
;
 Synthesis and functionalization of 3-alkylidene-1,2-diazetidines using
 transition metal catalysis.
;
_journal_issue 7
_journal_name_full 'Organic letters'
_journal_page_first 1686
_journal_page_last 1689
_journal_paper_doi 10.1021/ol200193n
_journal_volume 13
_journal_year 2011
_chemical_formula_sum 'C15 H18 N2 O4'
_chemical_formula_weight 290.31
_chemical_name_systematic
; 
 ? 
;
_space_group_IT_number 14
_symmetry_cell_setting monoclinic
_symmetry_space_group_name_Hall '-P 2ybc'
_symmetry_space_group_name_H-M 'P 1 21/c 1'
_atom_sites_solution_hydrogens geom
_atom_sites_solution_primary direct
_atom_sites_solution_secondary difmap
_audit_creation_method SHELXL-97
_cell_angle_alpha 90.00
_cell_angle_beta 102.439(3)
_cell_angle_gamma 90.00
_cell_formula_units_Z 4
_cell_length_a 11.5971(3)
_cell_length_b 17.5177(5)
_cell_length_c 7.3754(2)
_cell_measurement_reflns_used 6985
_cell_measurement_temperature 100(2)
_cell_measurement_theta_max 29.11
_cell_measurement_theta_min 2.93
_cell_volume 1463.17(7)
_computing_cell_refinement 'CrysAlis RED, Oxford Diffraction Ltd'
_computing_data_collection 'CrysAlis CCD, Oxford Diffraction Ltd'
_computing_data_reduction 'CrysAlis RED, Oxford Diffraction Ltd'
_computing_molecular_graphics 'SHELXTL (Sheldrick, 1997)'
_computing_publication_material 'SHELXTL (Sheldrick, 1997)'
_computing_structure_refinement 'SHELXL-97 (Sheldrick, 1997)'
_computing_structure_solution 'SHELXS-97 (Sheldrick, 1990)'
_diffrn_ambient_temperature 100(2)
_diffrn_detector_area_resol_mean 10.2833
_diffrn_measured_fraction_theta_full 0.995
_diffrn_measured_fraction_theta_max 0.895
_diffrn_measurement_device_type 'Oxford Diffraction Gemini R'
_diffrn_measurement_method '\f & \w scans'
_diffrn_radiation_monochromator graphite
_diffrn_radiation_source 'Enhance (Mo) X-ray Source'
_diffrn_radiation_type MoK\a
_diffrn_radiation_wavelength 0.71073
_diffrn_reflns_av_R_equivalents 0.0288
_diffrn_reflns_av_sigmaI/netI 0.0307
_diffrn_reflns_limit_h_max 14
_diffrn_reflns_limit_h_min -12
_diffrn_reflns_limit_k_max 22
_diffrn_reflns_limit_k_min -23
_diffrn_reflns_limit_l_max 7
_diffrn_reflns_limit_l_min -9
_diffrn_reflns_number 12834
_diffrn_reflns_theta_full 26.50
_diffrn_reflns_theta_max 29.15
_diffrn_reflns_theta_min 2.94
_diffrn_standards_decay_% nil
_exptl_absorpt_coefficient_mu 0.096
_exptl_absorpt_correction_T_max 1.00
_exptl_absorpt_correction_T_min 0.87
_exptl_absorpt_correction_type multi-scan
_exptl_absorpt_process_details 'ABSPACK(CrysAlis, Oxford Diffraction)'
_exptl_crystal_colour colourless
_exptl_crystal_density_diffrn 1.318
_exptl_crystal_density_method 'not measured'
_exptl_crystal_description block
_exptl_crystal_F_000 616
_exptl_crystal_size_max 0.20
_exptl_crystal_size_mid 0.20
_exptl_crystal_size_min 0.10
_refine_diff_density_max 0.495
_refine_diff_density_min -0.322
_refine_diff_density_rms 0.045
_refine_ls_extinction_method none
_refine_ls_goodness_of_fit_ref 1.094
_refine_ls_hydrogen_treatment constr
_refine_ls_matrix_type full
_refine_ls_number_parameters 192
_refine_ls_number_reflns 3521
_refine_ls_number_restraints 0
_refine_ls_restrained_S_all 1.094
_refine_ls_R_factor_all 0.0531
_refine_ls_R_factor_gt 0.0405
_refine_ls_shift/su_max 0.000
_refine_ls_shift/su_mean 0.000
_refine_ls_structure_factor_coef Fsqd
_refine_ls_weighting_details 'calc w=1/[\s^2^(Fo^2^)+(0.0549P)^2^+0.1691P] where P=(Fo^2^+2Fc^2^)/3'
_refine_ls_weighting_scheme calc
_refine_ls_wR_factor_gt 0.1008
_refine_ls_wR_factor_ref 0.1047
_reflns_number_gt 2804
_reflns_number_total 3521
_reflns_threshold_expression >2sigma(I)
_cod_data_source_file ol200193n_si_002.cif
_cod_data_source_block mb9
_cod_original_sg_symbol_H-M P2(1)/c
_cod_database_code 1502055

loop_
_symmetry_equiv_pos_as_xyz
'x, y, z'
'-x, y+1/2, -z+1/2'
'-x, -y, -z'
'x, -y-1/2, z-1/2'

loop_
_atom_site_label
_atom_site_type_symbol
_atom_site_fract_x
_atom_site_fract_y
_atom_site_fract_z
_atom_site_U_iso_or_equiv
_atom_site_adp_type
_atom_site_occupancy
_atom_site_symmetry_multiplicity
_atom_site_calc_flag
_atom_site_refinement_flags
C1 C 0.82875(11) 0.30290(7) 0.56038(17) 0.0200(3) Uani 1 1 d .
H1A H 0.8467 0.2535 0.5209 0.024 Uiso 1 1 calc R
C2 C 0.90832(11) 0.36177(8) 0.56081(17) 0.0225(3) Uani 1 1 d .
H2A H 0.9802 0.3525 0.5225 0.027 Uiso 1 1 calc R
C3 C 0.88316(11) 0.43428(7) 0.61726(17) 0.0222(3) Uani 1 1 d .
H3A H 0.9379 0.4747 0.6184 0.027 Uiso 1 1 calc R
C4 C 0.77777(11) 0.44741(7) 0.67193(18) 0.0220(3) Uani 1 1 d .
H4A H 0.7600 0.4971 0.7096 0.026 Uiso 1 1 calc R
C5 C 0.69824(11) 0.38835(7) 0.67191(17) 0.0202(3) Uani 1 1 d .
H5A H 0.6263 0.3980 0.7097 0.024 Uiso 1 1 calc R
C6 C 0.72238(10) 0.31459(7) 0.61699(15) 0.0164(2) Uani 1 1 d .
C7 C 0.64376(11) 0.24907(7) 0.61686(15) 0.0164(2) Uani 1 1 d .
H7A H 0.6721 0.2009 0.5866 0.020 Uiso 1 1 calc R
C8 C 0.53682(10) 0.25021(6) 0.65478(15) 0.0155(2) Uani 1 1 d .
C9 C 0.45022(10) 0.30657(7) 0.70505(16) 0.0158(2) Uani 1 1 d .
H9A H 0.4813 0.3356 0.8204 0.019 Uiso 1 1 calc R
H9B H 0.4136 0.3410 0.6022 0.019 Uiso 1 1 calc R
N10 N 0.37491(9) 0.23941(5) 0.73062(14) 0.0163(2) Uani 1 1 d .
N11 N 0.45577(9) 0.18906(6) 0.66290(13) 0.0163(2) Uani 1 1 d .
O12 O 0.41825(7) 0.08445(5) 0.82934(11) 0.0200(2) Uani 1 1 d .
C12 C 0.47768(10) 0.11632(7) 0.73713(15) 0.0160(2) Uani 1 1 d .
O13 O 0.56989(7) 0.08690(4) 0.67925(11) 0.0190(2) Uani 1 1 d .
C14 C 0.59707(11) 0.00764(7) 0.73399(17) 0.0206(3) Uani 1 1 d .
H14A H 0.5315 -0.0262 0.6740 0.025 Uiso 1 1 calc R
H14B H 0.6085 0.0022 0.8703 0.025 Uiso 1 1 calc R
C15 C 0.70821(12) -0.01329(8) 0.67277(19) 0.0269(3) Uani 1 1 d .
H15A H 0.7304 -0.0658 0.7106 0.040 Uiso 1 1 calc R
H15B H 0.7718 0.0215 0.7304 0.040 Uiso 1 1 calc R
H15C H 0.6950 -0.0092 0.5373 0.040 Uiso 1 1 calc R
O16 O 0.19663(8) 0.29591(5) 0.62036(12) 0.0263(2) Uani 1 1 d .
C16 C 0.25719(11) 0.23944(7) 0.63245(16) 0.0190(3) Uani 1 1 d .
O17 O 0.22403(8) 0.17009(5) 0.56987(12) 0.0245(2) Uani 1 1 d .
C18 C 0.09973(12) 0.15999(8) 0.4831(2) 0.0290(3) Uani 1 1 d .
H18A H 0.0921 0.1234 0.3788 0.035 Uiso 1 1 calc R
H18B H 0.0659 0.2094 0.4323 0.035 Uiso 1 1 calc R
C19 C 0.03377(14) 0.13126(11) 0.6187(3) 0.0464(4) Uani 1 1 d .
H19A H -0.0474 0.1193 0.5550 0.070 Uiso 1 1 calc R
H19B H 0.0327 0.1703 0.7134 0.070 Uiso 1 1 calc R
H19C H 0.0721 0.0850 0.6779 0.070 Uiso 1 1 calc R

loop_
_atom_site_aniso_label
_atom_site_aniso_U_11
_atom_site_aniso_U_22
_atom_site_aniso_U_33
_atom_site_aniso_U_23
_atom_site_aniso_U_13
_atom_site_aniso_U_12
C1 0.0186(6) 0.0215(6) 0.0201(6) -0.0015(5) 0.0045(5) 0.0031(5)
C2 0.0174(6) 0.0280(7) 0.0232(6) -0.0006(5) 0.0071(5) 0.0010(5)
C3 0.0186(6) 0.0236(7) 0.0246(6) 0.0013(5) 0.0047(5) -0.0042(5)
C4 0.0223(7) 0.0170(6) 0.0272(6) -0.0015(5) 0.0067(5) 0.0004(5)
C5 0.0173(6) 0.0201(6) 0.0247(6) 0.0003(5) 0.0079(5) 0.0018(5)
C6 0.0169(6) 0.0183(6) 0.0137(5) 0.0020(5) 0.0025(4) 0.0013(4)
C7 0.0181(6) 0.0159(6) 0.0152(5) -0.0007(5) 0.0034(4) 0.0018(4)
C8 0.0195(6) 0.0137(6) 0.0127(5) 0.0001(4) 0.0023(4) 0.0003(4)
C9 0.0175(6) 0.0143(6) 0.0162(5) 0.0007(4) 0.0053(4) -0.0007(4)
N10 0.0168(5) 0.0146(5) 0.0185(5) -0.0013(4) 0.0058(4) 0.0007(4)
N11 0.0166(5) 0.0155(5) 0.0177(5) -0.0009(4) 0.0059(4) 0.0010(4)
O12 0.0233(5) 0.0190(4) 0.0192(4) 0.0010(3) 0.0075(3) -0.0032(3)
C12 0.0188(6) 0.0148(6) 0.0138(5) -0.0027(4) 0.0022(4) -0.0015(4)
O13 0.0227(5) 0.0136(4) 0.0220(4) 0.0004(3) 0.0080(3) 0.0015(3)
C14 0.0266(7) 0.0125(6) 0.0223(6) 0.0013(5) 0.0044(5) 0.0019(5)
C15 0.0302(7) 0.0205(6) 0.0304(7) 0.0009(6) 0.0076(5) 0.0058(5)
O16 0.0199(5) 0.0287(5) 0.0307(5) -0.0003(4) 0.0062(4) 0.0060(4)
C16 0.0194(6) 0.0234(6) 0.0154(5) 0.0008(5) 0.0064(5) 0.0005(5)
O17 0.0185(5) 0.0251(5) 0.0277(5) -0.0040(4) 0.0004(4) -0.0031(3)
C18 0.0178(7) 0.0357(8) 0.0312(7) -0.0032(6) 0.0000(5) -0.0059(5)
C19 0.0272(8) 0.0573(11) 0.0555(10) 0.0230(9) 0.0105(7) -0.0017(7)

loop_
_atom_type_symbol
_atom_type_description
_atom_type_scat_dispersion_real
_atom_type_scat_dispersion_imag
_atom_type_scat_source
C C 0.0033 0.0016 'International Tables Vol C Tables 4.2.6.8 and 6.1.1.4'
H H 0.0000 0.0000 'International Tables Vol C Tables 4.2.6.8 and 6.1.1.4'
N N 0.0061 0.0033 'International Tables Vol C Tables 4.2.6.8 and 6.1.1.4'
O O 0.0106 0.0060 'International Tables Vol C Tables 4.2.6.8 and 6.1.1.4'

loop_
_geom_angle_atom_site_label_1
_geom_angle_atom_site_label_2
_geom_angle_atom_site_label_3
_geom_angle
C2 C1 C6 121.37(12)
C2 C1 H1A 119.3
C6 C1 H1A 119.3
C1 C2 C3 119.99(12)
C1 C2 H2A 120.0
C3 C2 H2A 120.0
C4 C3 C2 119.66(12)
C4 C3 H3A 120.2
C2 C3 H3A 120.2
C5 C4 C3 120.30(12)
C5 C4 H4A 119.9
C3 C4 H4A 119.9
C4 C5 C6 120.95(11)
C4 C5 H5A 119.5
C6 C5 H5A 119.5
C1 C6 C5 117.72(11)
C1 C6 C7 118.24(11)
C5 C6 C7 124.03(11)
C8 C7 C6 126.63(11)
C8 C7 H7A 116.7
C6 C7 H7A 116.7
C7 C8 N11 130.31(11)
C7 C8 C9 139.60(11)
N11 C8 C9 90.09(9)
N10 C9 C8 87.37(8)
N10 C9 H9A 114.1
C8 C9 H9A 114.1
N10 C9 H9B 114.1
C8 C9 H9B 114.1
H9A C9 H9B 111.3
C16 N10 N11 116.88(9)
C16 N10 C9 117.61(9)
N11 N10 C9 89.80(8)
C12 N11 C8 129.47(10)
C12 N11 N10 119.91(9)
C8 N11 N10 92.19(8)
O12 C12 O13 126.57(11)
O12 C12 N11 124.72(11)
O13 C12 N11 108.59(10)
C12 O13 C14 114.69(9)
O13 C14 C15 107.29(10)
O13 C14 H14A 110.3
C15 C14 H14A 110.3
O13 C14 H14B 110.3
C15 C14 H14B 110.3
H14A C14 H14B 108.5
C14 C15 H15A 109.5
C14 C15 H15B 109.5
H15A C15 H15B 109.5
C14 C15 H15C 109.5
H15A C15 H15C 109.5
H15B C15 H15C 109.5
O16 C16 O17 127.24(12)
O16 C16 N10 121.74(11)
O17 C16 N10 110.90(10)
C16 O17 C18 116.71(10)
O17 C18 C19 110.65(12)
O17 C18 H18A 109.5
C19 C18 H18A 109.5
O17 C18 H18B 109.5
C19 C18 H18B 109.5
H18A C18 H18B 108.1
C18 C19 H19A 109.5
C18 C19 H19B 109.5
H19A C19 H19B 109.5
C18 C19 H19C 109.5
H19A C19 H19C 109.5
H19B C19 H19C 109.5

loop_
_geom_bond_atom_site_label_1
_geom_bond_atom_site_label_2
_geom_bond_distance
C1 C2 1.3834(18)
C1 C6 1.3999(17)
C1 H1A 0.9500
C2 C3 1.3872(18)
C2 H2A 0.9500
C3 C4 1.3863(18)
C3 H3A 0.9500
C4 C5 1.3860(17)
C4 H4A 0.9500
C5 C6 1.4003(17)
C5 H5A 0.9500
C6 C7 1.4657(16)
C7 C8 1.3290(17)
C7 H7A 0.9500
C8 N11 1.4347(15)
C8 C9 1.5104(16)
C9 N10 1.5010(15)
C9 H9A 0.9900
C9 H9B 0.9900
N10 C16 1.4008(16)
N10 N11 1.4521(13)
N11 C12 1.3887(15)
O12 C12 1.2045(14)
C12 O13 1.3372(14)
O13 C14 1.4613(14)
C14 C15 1.5001(18)
C14 H14A 0.9900
C14 H14B 0.9900
C15 H15A 0.9800
C15 H15B 0.9800
C15 H15C 0.9800
O16 C16 1.2053(15)
C16 O17 1.3267(15)
O17 C18 1.4566(16)
C18 C19 1.473(2)
C18 H18A 0.9900
C18 H18B 0.9900
C19 H19A 0.9800
C19 H19B 0.9800
C19 H19C 0.9800
